data_2015108
loop_
_publ_author_name
'Essehli, Rachid'
'El Bali, Brahim'
'Alaoui Tahiri, Aziz'
'Lachkar, Mohammed'
'Manoun, Bouchaib'
'Du\<sek, Michal'
'Fejfarova, Karla'

_publ_section_title
;
 K~2~<i>M</i>(H~2~P~2~O~7~)~2~&#x00B7;2H~2~O (<i>M</i> = Ni, Cu, Zn):
 orthorhombic forms and Raman spectra
;
_journal_coeditor_code BC1079
_journal_issue 12
_journal_name_full 'Acta Crystallographica Section C'
_journal_page_first i120
_journal_page_last i124
_journal_paper_doi 10.1107/S0108270105036656
_journal_volume 61
_journal_year 2005
_chemical_formula_iupac 'K2 Ni (H2 P2 O7)2 , 2H2 O'
_chemical_formula_moiety '2K + , Ni 2+ , 2H2 O7 P2 2- , 2H2 O'
_chemical_formula_structural 'K2 Ni (H2 P2 O7)2 (H2 O)2'
_chemical_formula_sum 'H8 K2 Ni O16 P4'
_chemical_formula_weight 524.8
_chemical_name_systematic
;
Dipotassium nickel(II) bis(dihydrogendiphosphate) dihydrate
;
_space_group_IT_number 62
_symmetry_cell_setting orthorhombic
_symmetry_space_group_name_Hall '-P 2ac 2n'
_symmetry_space_group_name_H-M 'P n m a'
_cell_angle_alpha 90
_cell_angle_beta 90
_cell_angle_gamma 90
_cell_formula_units_Z 4
_cell_length_a 9.9117(3)
_cell_length_b 10.7736(3)
_cell_length_c 13.4219(5)
_cell_measurement_reflns_used 15622
_cell_measurement_temperature 292
_cell_measurement_theta_max 26.56
_cell_measurement_theta_min 3.04
_cell_volume 1433.25(8)
_computing_cell_refinement 'Crysalis RED (Oxford Diffraction, 2004)'
_computing_data_collection 'Crysalis CCD (Oxford Diffraction, 2004)'
_computing_data_reduction 'Crysalis RED'
_computing_molecular_graphics 'DIAMOND (Brandenburg & Putz, 2005)'
_computing_publication_material JANA2000
_computing_structure_refinement 'JANA2000 (Pet\<r\'i\<cek et al., 2000)'
_computing_structure_solution 'SIR2002 (Burla <i>et al.</i>,  2003)'
_diffrn_ambient_temperature 292
_diffrn_detector_area_resol_mean 8.3438
_diffrn_measured_fraction_theta_full 0.98
_diffrn_measurement_device_type 'Oxford Sapphire 2 CCD'
_diffrn_measurement_method \w
_diffrn_radiation_monochromator graphite
_diffrn_radiation_source 'X-ray tube'
_diffrn_radiation_type 'Mo K\a'
_diffrn_radiation_wavelength 0.71069
_diffrn_reflns_av_R_equivalents 0.0243
_diffrn_reflns_av_sigmaI/netI 0.0116
_diffrn_reflns_limit_h_max 12
_diffrn_reflns_limit_h_min -12
_diffrn_reflns_limit_k_max 13
_diffrn_reflns_limit_k_min -13
_diffrn_reflns_limit_l_max 16
_diffrn_reflns_limit_l_min -16
_diffrn_reflns_number 15622
_diffrn_reflns_reduction_process
;
Integration of the CCD images was done by program Crysalis RED
(Oxford diffraction, 2004). The same program was used for indexing of the
crystal shape, the absorption correction and the data scaling.
;
_diffrn_reflns_theta_full 26.56
_diffrn_reflns_theta_max 26.56
_diffrn_reflns_theta_min 3.04
_exptl_absorpt_coefficient_mu 2.466
_exptl_absorpt_correction_T_max 0.55849
_exptl_absorpt_correction_T_min 0.36273
_exptl_absorpt_correction_type analytical
_exptl_absorpt_process_details
;
[CrysAlis RED (Oxford Diffraction, 2004), using a multifaceted crystal
model]
;
_exptl_crystal_colour 'light green'
_exptl_crystal_density_diffrn 2.43144
_exptl_crystal_density_method 'not measured'
_exptl_crystal_description prism
_exptl_crystal_F_000 1048
_exptl_crystal_size_max 0.29103
_exptl_crystal_size_mid 0.19079
_exptl_crystal_size_min 0.13673
_refine_diff_density_max 0.26
_refine_diff_density_min -0.33
_refine_ls_extinction_method none
_refine_ls_goodness_of_fit_ref 1.31
_refine_ls_hydrogen_treatment mixed
_refine_ls_number_constraints 4
_refine_ls_number_parameters 124
_refine_ls_number_reflns 1543
_refine_ls_number_restraints 4
_refine_ls_R_factor_all 0.0276
_refine_ls_R_factor_gt 0.0252
_refine_ls_shift/su_max 0.0078
_refine_ls_shift/su_mean 0.0010
_refine_ls_structure_factor_coef Fsqd
_refine_ls_weighting_details 'w = 1/[\s^2^(I)+0.0036I^2^]'
_refine_ls_weighting_scheme sigma
_refine_ls_wR_factor_gt 0.0866
_refine_ls_wR_factor_ref 0.0894
_reflns_number_gt 1418
_reflns_number_total 1543
_reflns_threshold_expression I>3\s(I)
_cod_data_source_file bc1079.cif
_cod_data_source_block II
_cod_depositor_comments
;
The following automatic conversions were performed:
'_geom_bond_publ_flag' value 'Yes' changed to 'yes' according to
'/home/saulius/struct/CIF-dictionaries/cif_core.dic' dictionary named
'cif_core.dic' version 2.4.1 from 2010-06-29 (26 times).

Automatic conversion script
Id: cif_fix_enum 1527 2010-12-29 10:47:43Z saulius 

The following automatic conversions were performed:

'_geom_bond_publ_flag' value 'Yes' changed to 'yes' according to
/home/saulius/struct/CIF-dictionaries/cif_core.dic dictionary named
'cif_core.dic' version 2.4.1 from 2010-06-29 (26 times).

Automatic conversion script
Id: cif_fix_values 1715 2011-07-08 13:25:40Z adriana 
;
_cod_database_code 2015108
_cod_database_fobs_code 2015108

loop_
_symmetry_equiv_pos_site_id
_symmetry_equiv_pos_as_xyz
1 x,y,z
2 1/2+x,y,1/2-z
3 1/2-x,1/2+y,1/2+z
4 -x,1/2+y,-z
5 -x,-y,-z
6 1/2-x,-y,1/2+z
7 1/2+x,1/2-y,1/2-z
8 x,1/2-y,z

loop_
_atom_site_label
_atom_site_fract_x
_atom_site_fract_y
_atom_site_fract_z
_atom_site_U_iso_or_equiv
_atom_site_adp_type
_atom_site_calc_flag
_atom_site_refinement_flags
_atom_site_occupancy
_atom_site_disorder_assembly
_atom_site_disorder_group
_atom_site_type_symbol
Ni 0.67295(3) 0.75 0.64212(3) 0.01340(13) Uani d . 1 . . Ni
P1 0.56325(5) 0.48599(5) 0.72249(4) 0.01539(17) Uani d . 1 . . P
P2 0.75487(5) 0.48642(5) 0.56112(4) 0.01530(17) Uani d . 1 . . P
K1 0.54850(8) 0.75 0.89709(5) 0.0299(2) Uani d . 1 . . K
K2 0.25355(7) 0.25 0.62721(6) 0.0292(2) Uani d . 1 . . K
O1 0.69198(15) 0.43415(13) 0.66376(12) 0.0225(4) Uani d . 1 . . O
O2 0.88556(14) 0.40947(13) 0.54994(10) 0.0203(4) Uani d . 1 . . O
O3 0.56252(15) 0.62484(13) 0.71273(11) 0.0211(4) Uani d . 1 . . O
O4 0.78574(15) 0.62203(14) 0.57544(11) 0.0225(4) Uani d . 1 . . O
O5 0.57367(15) 0.43425(15) 0.82510(11) 0.0265(5) Uani d . 1 . . O
O6 0.5224(2) 0.75 0.51043(17) 0.0254(6) Uani d . 1 . . O
O7 0.43624(15) 0.43175(14) 0.67043(12) 0.0258(5) Uani d . 1 . . O
O8 0.65997(15) 0.45435(15) 0.47880(12) 0.0277(5) Uani d . 1 . . O
O9 0.8010(2) 0.75 0.7937(2) 0.0343(8) Uani d . 1 . . O
H6 0.4643(19) 0.6960(17) 0.5136(19) 0.0305 Uiso d . 1 . . H
H9 0.849(2) 0.6896(17) 0.801(2) 0.0411 Uiso d . 1 . . H
H2 0.944(2) 0.428(2) 0.5900(15) 0.0243 Uiso d . 1 . . H
H7 0.416(3) 0.473(2) 0.6217(13) 0.0309 Uiso d . 1 . . H

loop_
_atom_site_aniso_label
_atom_site_aniso_U_11
_atom_site_aniso_U_22
_atom_site_aniso_U_33
_atom_site_aniso_U_12
_atom_site_aniso_U_13
_atom_site_aniso_U_23
_atom_site_aniso_type_symbol
Ni 0.0123(2) 0.0095(2) 0.0184(2) 0 0.00445(12) 0 Ni
P1 0.0154(3) 0.0142(3) 0.0166(3) -0.00002(18) 0.00132(18) 0.00116(18) P
P2 0.0135(3) 0.0144(3) 0.0180(3) 0.00067(18) 0.00023(17) -0.00057(18) P
K1 0.0382(4) 0.0317(4) 0.0198(3) 0 -0.0011(3) 0 K
K2 0.0219(4) 0.0200(4) 0.0457(4) 0 0.0048(3) 0 K
O1 0.0244(7) 0.0183(8) 0.0248(7) 0.0051(6) 0.0071(6) 0.0026(6) O
O2 0.0176(7) 0.0211(7) 0.0221(7) 0.0042(6) -0.0018(5) -0.0058(6) O
O3 0.0202(7) 0.0146(7) 0.0284(8) -0.0003(5) 0.0066(5) -0.0014(6) O
O4 0.0211(7) 0.0160(7) 0.0306(8) -0.0008(6) 0.0079(6) -0.0018(6) O
O5 0.0210(7) 0.0383(9) 0.0201(7) 0.0072(7) 0.0023(6) 0.0082(6) O
O6 0.0206(10) 0.0238(11) 0.0318(11) 0 -0.0018(9) 0 O
O7 0.0247(8) 0.0247(8) 0.0279(8) -0.0091(6) -0.0063(6) 0.0040(6) O
O8 0.0228(8) 0.0329(9) 0.0276(8) -0.0052(6) -0.0085(6) 0.0027(7) O
O9 0.0221(12) 0.0322(14) 0.0485(15) 0 -0.0102(10) 0 O

loop_
_atom_type_symbol
_atom_type_scat_dispersion_real
_atom_type_scat_dispersion_imag
_atom_type_scat_source
H 0.000 0.000 'International Tables Vol C Tables  4.2.6.8 and 6.1.1.4'
K 0.201 0.249 'International Tables Vol C Tables  4.2.6.8 and 6.1.1.4'
O 0.011 0.006 'International Tables Vol C Tables  4.2.6.8 and 6.1.1.4'
P 0.102 0.094 'International Tables Vol C Tables  4.2.6.8 and 6.1.1.4'
Ni 0.339 1.112 'International Tables Vol C Tables  4.2.6.8 and 6.1.1.4'

loop_
_geom_angle_atom_site_label_1
_geom_angle_atom_site_label_2
_geom_angle_atom_site_label_3
_geom_angle_site_symmetry_1
_geom_angle_site_symmetry_3
_geom_angle
O3 Ni O3 . 8_565 85.93(6)
O3 Ni O4 . . 93.10(6)
O3 Ni O4 . 8_565 178.14(6)
O3 Ni O6 . . 90.52(6)
O3 Ni O9 . . 83.48(6)
O3 Ni O3 8_565 . 85.93(6)
O3 Ni O4 8_565 . 178.14(6)
O3 Ni O4 8_565 8_565 93.10(6)
O3 Ni O6 8_565 . 90.52(6)
O3 Ni O9 8_565 . 83.48(6)
O4 Ni O4 . 8_565 87.82(6)
O4 Ni O6 . . 91.07(6)
O4 Ni O9 . . 94.83(6)
O4 Ni O4 8_565 . 87.82(6)
O4 Ni O6 8_565 . 91.07(6)
O4 Ni O9 8_565 . 94.83(6)
O6 Ni O9 . . 171.79(8)
P2 P1 O3 . . 86.33(6)
P2 P1 O5 . . 130.55(6)
P2 P1 O7 . . 101.34(6)
P2 P1 H2 . 2_456 159.6(4)
P2 P1 H7 . . 88.4(7)
O1 P1 O3 . . 107.97(8)
O1 P1 O5 . . 105.64(8)
O1 P1 O7 . . 107.05(8)
O1 P1 H2 . 2_456 133.5(4)
O1 P1 H7 . . 103.0(7)
O3 P1 O5 . . 116.99(9)
O3 P1 O7 . . 109.36(9)
O3 P1 H2 . 2_456 107.1(5)
O3 P1 H7 . . 90.3(7)
O5 P1 O7 . . 109.35(9)
O5 P1 H7 . . 130.7(7)
O7 P1 H2 . 2_456 88.9(4)
H2 P1 H7 2_456 . 106.4(8)
P1 P2 O2 . . 128.67(6)
P1 P2 O4 . . 92.27(6)
P1 P2 O8 . . 98.09(6)
P1 P2 H2 . . 118.0(6)
O1 P2 O2 . . 102.68(8)
O1 P2 O4 . . 107.96(8)
O1 P2 O8 . . 107.93(8)
O1 P2 H2 . . 95.0(6)
O2 P2 O4 . . 111.27(8)
O2 P2 O8 . . 109.41(8)
O4 P2 O8 . . 116.59(9)
O4 P2 H2 . . 95.1(7)
O8 P2 H2 . . 131.0(6)
O2 K1 O2 6_665 3_655 77.18(4)
O2 K1 O3 6_665 . 110.08(4)
O2 K1 O3 6_665 8_565 159.98(5)
O2 K1 O4 6_665 2_456 79.98(4)
O2 K1 O4 6_665 7_466 113.90(5)
O2 K1 O9 6_665 . 98.83(6)
O2 K1 O2 3_655 6_665 77.18(4)
O2 K1 O3 3_655 . 159.98(5)
O2 K1 O3 3_655 8_565 110.08(4)
O2 K1 O4 3_655 2_456 113.90(5)
O2 K1 O4 3_655 7_466 79.98(4)
O2 K1 O9 3_655 . 98.83(6)
O3 K1 O3 . 8_565 57.10(4)
O3 K1 O4 . 2_456 86.00(4)
O3 K1 O4 . 7_466 111.96(5)
O3 K1 O9 . . 62.08(6)
O3 K1 O3 8_565 . 57.10(4)
O3 K1 O4 8_565 2_456 111.96(5)
O3 K1 O4 8_565 7_466 86.00(4)
O3 K1 O9 8_565 . 62.08(6)
O4 K1 O4 2_456 7_466 55.32(4)
O4 K1 O9 2_456 . 145.81(4)
O4 K1 O4 7_466 2_456 55.32(4)
O4 K1 O9 7_466 . 145.81(4)
O5 K2 O5 2_456 7_456 92.68(5)
O5 K2 O6 2_456 5_666 130.44(4)
O5 K2 O7 2_456 . 82.10(5)
O5 K2 O7 2_456 8_555 154.22(6)
O5 K2 O5 7_456 2_456 92.68(5)
O5 K2 O6 7_456 5_666 130.44(4)
O5 K2 O7 7_456 . 154.22(6)
O5 K2 O7 7_456 8_555 82.10(5)
O6 K2 O7 5_666 . 68.03(5)
O6 K2 O7 5_666 8_555 68.03(5)
O7 K2 O7 . 8_555 91.68(5)
O7 K2 O7 8_555 . 91.68(5)
P1 O1 P2 . . 127.35(10)
P1 O1 O2 . . 164.30(9)
P1 O1 O4 . . 104.19(8)
P1 O1 O8 . . 110.84(8)
P2 O1 O3 . . 97.78(8)
P2 O1 O5 . . 159.16(9)
P2 O1 O7 . . 114.82(8)
O2 O1 O3 . . 130.39(8)
O2 O1 O4 . . 60.59(6)
O2 O1 O5 . . 156.20(8)
O2 O1 O7 . . 142.94(8)
O2 O1 O8 . . 59.71(6)
O3 O1 O4 . . 69.80(6)
O3 O1 O5 . . 61.70(6)
O3 O1 O7 . . 59.22(6)
O3 O1 O8 . . 97.08(7)
O4 O1 O5 . . 126.03(8)
O4 O1 O7 . . 113.13(7)
O4 O1 O8 . . 60.84(6)
O5 O1 O7 . . 59.54(6)
O5 O1 O8 . . 143.98(8)
O7 O1 O8 . . 84.81(7)
P2 O2 K1 . 6_664 127.30(8)
P2 O2 O5 . 2_556 119.89(8)
P2 O2 H2 . . 113.8(16)
K1 O2 O1 6_664 . 135.48(7)
K1 O2 O4 6_664 . 139.62(7)
K1 O2 O5 6_664 2_556 112.70(6)
K1 O2 O8 6_664 . 92.80(6)
K1 O2 H2 6_664 . 118.1(15)
O1 O2 O4 . . 60.81(6)
O1 O2 O5 . 2_556 98.73(7)
O1 O2 O8 . . 61.05(6)
O1 O2 H2 . . 97.0(14)
O4 O2 O5 . 2_556 95.96(7)
O4 O2 O8 . . 61.35(6)
O4 O2 H2 . . 88.3(17)
O5 O2 O8 2_556 . 154.46(8)
O8 O2 H2 . . 148.1(16)
Ni O3 P1 . . 135.89(9)
Ni O3 K1 . . 96.99(5)
Ni O3 O1 . . 98.60(7)
Ni O3 O3 . 8_565 47.04(4)
Ni O3 O5 . . 143.91(8)
Ni O3 O7 . . 137.50(8)
Ni O3 O9 . . 54.40(6)
Ni O3 O9 . 2_456 99.32(6)
P1 O3 K1 . . 113.56(8)
P1 O3 O3 . 8_565 174.99(10)
P1 O3 O4 . . 92.39(7)
P1 O3 O9 . . 114.96(8)
P1 O3 O9 . 2_456 117.80(8)
K1 O3 O1 . . 130.24(7)
K1 O3 O3 . 8_565 61.45(4)
K1 O3 O4 . . 127.17(6)
K1 O3 O5 . . 82.43(5)
K1 O3 O7 . . 125.01(7)
K1 O3 O9 . . 59.64(6)
K1 O3 O9 . 2_456 76.22(6)
O1 O3 O3 . 8_565 144.94(8)
O1 O3 O4 . . 55.32(5)
O1 O3 O5 . . 58.24(6)
O1 O3 O7 . . 60.92(6)
O1 O3 O9 . . 93.51(6)
O1 O3 O9 . 2_456 145.41(7)
O3 O3 O4 8_565 . 90.60(6)
O3 O3 O5 8_565 . 143.63(8)
O3 O3 O7 8_565 . 146.55(8)
O3 O3 O9 8_565 . 62.61(5)
O3 O3 O9 8_565 2_456 62.53(5)
O4 O3 O5 . . 109.68(7)
O4 O3 O7 . . 103.37(7)
O4 O3 O9 . . 67.81(7)
O4 O3 O9 . 2_456 131.85(8)
O5 O3 O7 . . 58.98(6)
O5 O3 O9 . . 96.67(7)
O5 O3 O9 . 2_456 115.30(7)
O7 O3 O9 . . 150.84(7)
O7 O3 O9 . 2_456 86.16(6)
O9 O3 O9 . 2_456 120.93(6)
O9 O3 O9 2_456 . 120.93(6)
Ni O4 P2 . . 128.05(9)
Ni O4 K1 . 2_556 96.62(6)
Ni O4 O1 . . 97.91(7)
Ni O4 O2 . . 155.91(8)
Ni O4 O4 . 8_565 46.09(4)
Ni O4 O8 . . 116.45(7)
Ni O4 H2 . . 148.9(5)
P2 O4 K1 . 2_556 130.15(8)
P2 O4 O3 . . 86.31(7)
P2 O4 O4 . 8_565 166.11(9)
P2 O4 H2 . . 50.0(5)
K1 O4 O1 2_556 . 129.58(7)
K1 O4 O2 2_556 . 95.43(6)
K1 O4 O3 2_556 . 126.12(6)
K1 O4 O4 2_556 8_565 62.34(4)
K1 O4 O8 2_556 . 145.18(7)
K1 O4 H2 2_556 . 80.5(5)
O1 O4 O2 . . 58.60(6)
O1 O4 O3 . . 54.88(5)
O1 O4 O4 . 8_565 143.34(8)
O1 O4 O8 . . 59.37(6)
O1 O4 H2 . . 63.0(5)
O2 O4 O3 . . 113.48(7)
O2 O4 O4 . 8_565 155.43(8)
O2 O4 O8 . . 58.57(6)
O3 O4 O4 . 8_565 89.40(6)
O3 O4 O8 . . 87.55(6)
O3 O4 H2 . . 114.9(5)
O4 O4 O8 8_565 . 135.12(8)
O4 O4 H2 8_565 . 142.8(5)
O8 O4 H2 . . 76.5(5)
P1 O5 K2 . 2_556 122.11(8)
P1 O5 O2 . 2_456 127.11(9)
K2 O5 O1 2_556 . 83.99(6)
K2 O5 O2 2_556 2_456 104.40(6)
K2 O5 O3 2_556 . 138.47(7)
K2 O5 O7 2_556 . 122.93(7)
O1 O5 O2 . 2_456 159.52(8)
O1 O5 O3 . . 60.06(6)
O1 O5 O7 . . 61.71(6)
O2 O5 O3 2_456 . 116.52(7)
O2 O5 O7 2_456 . 98.59(7)
O3 O5 O7 . . 59.37(6)
Ni O6 K2 . 5_666 89.59(7)
Ni O6 O8 . 5_666 111.72(7)
Ni O6 O8 . 4_656 111.72(7)
Ni O6 H6 . . 114.4(17)
Ni O6 H6 . 8_565 114.4(17)
K2 O6 O8 5_666 5_666 121.31(6)
K2 O6 O8 5_666 4_656 121.31(6)
K2 O6 H6 5_666 . 125.0(16)
K2 O6 H6 5_666 8_565 125.0(16)
O8 O6 O8 5_666 4_656 101.04(8)
O8 O6 H6 5_666 8_565 95.7(13)
O8 O6 O8 4_656 5_666 101.04(8)
O8 O6 H6 4_656 . 95.7(13)
H6 O6 H6 . 8_565 90.4(18)
H6 O6 H6 8_565 . 90.4(18)
P1 O7 K2 . . 154.54(9)
P1 O7 O8 . 5_666 118.55(9)
P1 O7 H6 . 5_666 106.1(4)
P1 O7 H9 . 2_456 79.8(5)
P1 O7 H7 . . 110.6(19)
K2 O7 O1 . . 131.51(7)
K2 O7 O3 . . 168.53(7)
K2 O7 O5 . . 123.33(7)
K2 O7 O8 . 5_666 85.97(6)
K2 O7 H6 . 5_666 73.3(4)
K2 O7 H9 . 2_456 120.8(4)
K2 O7 H7 . . 93.4(18)
O1 O7 O3 . . 59.86(6)
O1 O7 O5 . . 58.75(6)
O1 O7 O8 . 5_666 110.07(7)
O1 O7 H6 . 5_666 69.3(4)
O1 O7 H9 . 2_456 106.7(4)
O1 O7 H7 . . 102(2)
O3 O7 O5 . . 61.65(6)
O3 O7 O8 . 5_666 87.99(7)
O3 O7 H6 . 5_666 114.0(4)
O3 O7 H9 . 2_456 47.7(4)
O3 O7 H7 . . 81.3(17)
O5 O7 O8 . 5_666 149.50(8)
O5 O7 H6 . 5_666 120.9(4)
O5 O7 H9 . 2_456 92.4(5)
O5 O7 H7 . . 142.9(18)
O8 O7 H6 5_666 5_666 72.2(4)
O8 O7 H9 5_666 2_456 62.2(5)
H6 O7 H9 5_666 2_456 129.7(7)
H6 O7 H7 5_666 . 70.8(17)
H9 O7 H7 2_456 . 60.9(17)
P2 O8 O6 . 5_666 122.75(10)
P2 O8 O7 . 5_666 135.26(10)
O1 O8 O2 . . 59.24(6)
O1 O8 O4 . . 59.79(6)
O1 O8 O6 . 5_666 87.89(7)
O1 O8 O7 . 5_666 150.48(8)
O2 O8 O4 . . 60.08(6)
O2 O8 O6 . 5_666 113.68(8)
O2 O8 O7 . 5_666 137.56(8)
O4 O8 O6 . 5_666 146.21(9)
O4 O8 O7 . 5_666 104.06(7)
O6 O8 O7 5_666 5_666 100.09(7)
Ni O9 K1 . . 87.03(8)
Ni O9 O3 . 2_556 116.38(9)
Ni O9 O3 . 7_566 116.38(9)
Ni O9 H9 . . 114.7(19)
Ni O9 H9 . 8_565 114.7(19)
K1 O9 O3 . . 58.28(5)
K1 O9 O3 . 2_556 142.18(8)
K1 O9 O3 . 7_566 142.18(8)
K1 O9 O3 . 8_565 58.28(5)
K1 O9 H9 . . 117.0(17)
K1 O9 H9 . 8_565 117.0(17)
O3 O9 O3 . 2_556 119.48(5)
O3 O9 O3 . 7_566 156.43(11)
O3 O9 O3 . 8_565 54.78(6)
O3 O9 H9 . . 98.9(15)
O3 O9 H9 . 8_565 152.7(16)
O3 O9 O3 2_556 . 119.48(5)
O3 O9 O3 2_556 7_566 54.95(6)
O3 O9 O3 2_556 8_565 156.43(11)
O3 O9 H9 2_556 8_565 81.4(15)
O3 O9 O3 7_566 . 156.43(11)
O3 O9 O3 7_566 2_556 54.95(6)
O3 O9 O3 7_566 8_565 119.48(5)
O3 O9 H9 7_566 . 81.4(15)
O3 O9 O3 8_565 . 54.78(6)
O3 O9 O3 8_565 2_556 156.43(11)
O3 O9 O3 8_565 7_566 119.48(5)
O3 O9 H9 8_565 . 152.7(16)
O3 O9 H9 8_565 8_565 98.9(15)
H9 O9 H9 . 8_565 106(2)
H9 O9 H9 8_565 . 106(2)

loop_
_geom_bond_atom_site_label_1
_geom_bond_atom_site_label_2
_geom_bond_site_symmetry_1
_geom_bond_site_symmetry_2
_geom_bond_distance
_geom_bond_publ_flag
Ni O3 . . 1.9785(14) yes
Ni O3 . 8_565 1.9785(14) yes
Ni O4 . . 1.9879(15) yes
Ni O4 . 8_565 1.9879(15) yes
Ni O6 . . 2.313(2) yes
Ni O9 . . 2.398(3) yes
P1 P2 . . 2.8807(7) ?
P1 O1 . . 1.6004(16) yes
P1 O3 . . 1.5017(14) yes
P1 O5 . . 1.4893(15) yes
P1 O7 . . 1.5539(16) yes
P1 H2 . 2_456 2.85(2) ?
P1 H7 . . 1.99(2) ?
P2 O1 . . 1.6136(16) yes
P2 O2 . . 1.5452(15) yes
P2 O4 . . 1.5050(16) yes
P2 O8 . . 1.4917(16) yes
P2 H2 . . 2.02(2) ?
K1 O2 . 6_665 2.7545(15) yes
K1 O2 . 3_655 2.7545(15) yes
K1 O3 . . 2.8215(16) yes
K1 O3 . 8_565 2.8215(16) yes
K1 O4 . 2_456 2.9698(16) yes
K1 O4 . 7_466 2.9698(16) yes
K1 O9 . . 2.862(3) yes
K2 O4 . 5_666 3.0741(17) yes
K2 O4 . 4_646 3.0741(17) yes
K2 O5 . 2_456 2.7440(16) yes
K2 O5 . 7_456 2.7440(16) yes
K2 O6 . 5_666 2.889(2) yes
K2 O7 . . 2.7294(16) yes
K2 O7 . 8_555 2.7294(16) yes
O1 O2 . . 2.467(2) ?
O1 O3 . . 2.510(2) ?
O1 O4 . . 2.523(2) ?
O1 O5 . . 2.463(2) ?
O1 O7 . . 2.536(2) ?
O1 O8 . . 2.512(2) ?
O2 O4 . . 2.518(2) ?
O2 O5 . 2_556 2.522(2) ?
O2 O8 . . 2.479(2) ?
O2 H2 . . 0.82(2) ?
O3 O3 . 8_565 2.6968(19) ?
O3 O4 . . 2.880(2) ?
O3 O5 . . 2.550(2) ?
O3 O7 . . 2.493(2) ?
O3 O9 . . 2.931(3) ?
O3 O9 . 2_456 2.923(3) ?
O4 O4 . 8_565 2.757(2) ?
O4 O8 . . 2.549(2) ?
O5 O7 . . 2.483(2) ?
O6 O8 . 5_666 2.852(2) ?
O6 O8 . 4_656 2.852(2) ?
O6 H6 . . 0.820(19) ?
O6 H6 . 8_565 0.820(19) ?
O7 O8 . 5_666 2.535(2) ?
O7 H7 . . 0.82(2) ?
O9 H9 . . 0.82(2) ?
O9 H9 . 8_565 0.82(2) ?

loop_
_geom_hbond_atom_site_label_D
_geom_hbond_atom_site_label_H
_geom_hbond_atom_site_label_A
_geom_hbond_site_symmetry_A
_geom_hbond_distance_DH
_geom_hbond_distance_HA
_geom_hbond_distance_DA
_geom_hbond_angle_DHA
O7 H7 O8 5_666 0.82(2) 1.73(2) 2.535(2) 168(3)
O6 H6 O8 5_666 0.820(19) 2.037(18) 2.852(2) 172.5(18)
O2 H2 O5 2_556 0.82(2) 1.72(2) 2.522(2) 168(3)
O9 H9 O3 2_556 0.82(2) 2.23(2) 2.923(3) 143(2)
